data_4069884
loop_
_publ_author_name
'Matsumoto, Takeshi'
'Gabba\"i, Fran\,cois P.'

_publ_section_title
;
 A Borenium Cation Stabilized by an N-Heterocyclic Carbene Ligand
;
_journal_issue 15
_journal_name_full Organometallics
_journal_page_first 4252
_journal_paper_doi 10.1021/om900476g
_journal_volume 28
_journal_year 2009
_chemical_formula_moiety Mes2B-N(Me)NHC-OTf
_chemical_formula_sum 'C25 H31 B Cl3 F3 N2 O3 S'
_chemical_formula_weight 613.74
_chemical_name_systematic
; 
 ? 
;
_space_group_IT_number 61
_symmetry_cell_setting orthorhombic
_symmetry_space_group_name_Hall '-P 2ac 2ab'
_symmetry_space_group_name_H-M 'P b c a'
_atom_sites_solution_hydrogens geom
_atom_sites_solution_primary direct
_atom_sites_solution_secondary difmap
_audit_creation_method SHELXL-97
_cell_angle_alpha 90.00
_cell_angle_beta 90.00
_cell_angle_gamma 90.00
_cell_formula_units_Z 8
_cell_length_a 14.1972(14)
_cell_length_b 10.9105(11)
_cell_length_c 36.276(4)
_cell_measurement_temperature 110(2)
_cell_volume 5619.1(10)
_computing_cell_refinement 'Bruker APEX'
_computing_data_collection 'Bruker APEX'
_computing_data_reduction 'Bruker APEX'
_computing_molecular_graphics 'Bruker SHELXTL'
_computing_publication_material 'Bruker SHELXTL'
_computing_structure_refinement 'SHELXL-97 (Sheldrick, 1997)'
_computing_structure_solution 'SHELXS-97 (Sheldrick, 1990)'
_diffrn_ambient_temperature 110(2)
_diffrn_measured_fraction_theta_full 0.999
_diffrn_measured_fraction_theta_max 0.999
_diffrn_measurement_device_type 'CCD area detector'
_diffrn_measurement_method 'phi and omega scans'
_diffrn_radiation_monochromator graphite
_diffrn_radiation_source 'fine-focus sealed tube'
_diffrn_radiation_type MoK\a
_diffrn_radiation_wavelength 0.71073
_diffrn_reflns_av_R_equivalents 0.0609
_diffrn_reflns_av_sigmaI/netI 0.0386
_diffrn_reflns_limit_h_max 16
_diffrn_reflns_limit_h_min -16
_diffrn_reflns_limit_k_max 12
_diffrn_reflns_limit_k_min -12
_diffrn_reflns_limit_l_max 28
_diffrn_reflns_limit_l_min -41
_diffrn_reflns_number 28958
_diffrn_reflns_theta_full 24.00
_diffrn_reflns_theta_max 24.00
_diffrn_reflns_theta_min 1.82
_exptl_absorpt_coefficient_mu 0.451
_exptl_absorpt_correction_type none
_exptl_absorpt_process_details none
_exptl_crystal_colour colorless
_exptl_crystal_density_diffrn 1.451
_exptl_crystal_density_method 'not measured'
_exptl_crystal_description block
_exptl_crystal_F_000 2544
_exptl_crystal_size_max 0.20
_exptl_crystal_size_mid 0.20
_exptl_crystal_size_min 0.15
_refine_diff_density_max 0.735
_refine_diff_density_min -0.494
_refine_diff_density_rms 0.090
_refine_ls_extinction_method none
_refine_ls_goodness_of_fit_ref 1.008
_refine_ls_hydrogen_treatment constr
_refine_ls_matrix_type full
_refine_ls_number_parameters 343
_refine_ls_number_reflns 4415
_refine_ls_number_restraints 0
_refine_ls_restrained_S_all 1.008
_refine_ls_R_factor_all 0.0787
_refine_ls_R_factor_gt 0.0725
_refine_ls_shift/su_max 0.001
_refine_ls_shift/su_mean 0.000
_refine_ls_structure_factor_coef Fsqd
_refine_ls_weighting_details 'calc w=1/[\s^2^(Fo^2^)+(0.0319P)^2^+44.1000P] where P=(Fo^2^+2Fc^2^)/3'
_refine_ls_weighting_scheme calc
_refine_ls_wR_factor_gt 0.1546
_refine_ls_wR_factor_ref 0.1581
_reflns_number_gt 4041
_reflns_number_total 4415
_reflns_threshold_expression >2sigma(I)
_cod_data_source_file om900476g_si_001.cif
_cod_data_source_block tmnew
_cod_depositor_comments
;
The following automatic conversions were performed:

'_symmetry_cell_setting' value 'Orthorhombic' changed to
'orthorhombic' according to
/home/saulius/struct/CIF-dictionaries/cif_core.dic dictionary named
'cif_core.dic' version 2.4.2 from 2011-04-26.

Automatic conversion script
Id: cif_fix_values 1715 2011-07-08 13:25:40Z adriana 
;
_cod_original_sg_symbol_H-M Pbca
_cod_database_code 4069884

loop_
_symmetry_equiv_pos_as_xyz
'x, y, z'
'-x+1/2, -y, z+1/2'
'x+1/2, -y+1/2, -z'
'-x, y+1/2, -z+1/2'
'-x, -y, -z'
'x-1/2, y, -z-1/2'
'-x-1/2, y-1/2, z'
'x, -y-1/2, z-1/2'

loop_
_atom_site_label
_atom_site_type_symbol
_atom_site_fract_x
_atom_site_fract_y
_atom_site_fract_z
_atom_site_U_iso_or_equiv
_atom_site_adp_type
_atom_site_occupancy
_atom_site_symmetry_multiplicity
_atom_site_calc_flag
_atom_site_refinement_flags
S1 S 0.55922(9) 0.23409(12) 0.06747(4) 0.0258(3) Uani 1 1 d .
Cl3 Cl 0.73305(9) -0.20471(12) -0.03223(4) 0.0344(3) Uani 1 1 d .
Cl2 Cl 0.86479(9) -0.00180(11) -0.02821(4) 0.0313(3) Uani 1 1 d .
Cl1 Cl 0.70168(9) -0.00960(12) 0.01989(3) 0.0305(3) Uani 1 1 d .
F1 F 0.3993(2) 0.2715(3) 0.10112(9) 0.0456(9) Uani 1 1 d .
F2 F 0.5011(3) 0.1805(3) 0.13414(9) 0.0535(10) Uani 1 1 d .
O1 O 0.6548(3) 0.2428(4) 0.07981(11) 0.0421(10) Uani 1 1 d .
F3 F 0.5145(2) 0.3728(3) 0.12395(9) 0.0429(9) Uani 1 1 d .
C24 C 0.4905(4) 0.2669(5) 0.10863(15) 0.0300(12) Uani 1 1 d .
O2 O 0.5280(3) 0.1140(4) 0.05691(11) 0.0428(10) Uani 1 1 d .
C25 C 0.7878(3) -0.0959(5) -0.00322(15) 0.0266(12) Uani 1 1 d .
H24A H 0.8255 -0.1412 0.0157 0.032 Uiso 1 1 calc R
O3 O 0.5304(3) 0.3313(4) 0.04291(10) 0.0391(10) Uani 1 1 d .
N1 N 0.5571(3) 0.7079(3) 0.07421(11) 0.0201(9) Uani 1 1 d .
N2 N 0.4466(3) 0.8431(4) 0.07525(11) 0.0206(9) Uani 1 1 d .
C8 C 0.2429(3) 0.7183(5) 0.17191(13) 0.0245(11) Uani 1 1 d .
H6A H 0.1930 0.6623 0.1674 0.029 Uiso 1 1 calc R
C1 C 0.5011(3) 0.7715(4) 0.09735(13) 0.0184(10) Uani 1 1 d .
C19 C 0.6977(3) 0.6476(5) 0.20436(13) 0.0248(11) Uani 1 1 d .
H8A H 0.7063 0.5828 0.2215 0.030 Uiso 1 1 calc R
C6 C 0.4048(3) 0.7810(4) 0.16125(13) 0.0193(10) Uani 1 1 d .
C11 C 0.3911(3) 0.8757(4) 0.18728(13) 0.0210(11) Uani 1 1 d .
C16 C 0.6743(3) 0.8310(4) 0.15250(13) 0.0208(10) Uani 1 1 d .
C20 C 0.6108(3) 0.6626(4) 0.18789(13) 0.0201(10) Uani 1 1 d .
C15 C 0.5979(3) 0.7543(4) 0.16085(13) 0.0200(10) Uani 1 1 d .
C10 C 0.3037(4) 0.8913(5) 0.20357(13) 0.0257(11) Uani 1 1 d .
H16A H 0.2950 0.9574 0.2203 0.031 Uiso 1 1 calc R
C17 C 0.7597(3) 0.8165(5) 0.17097(13) 0.0246(11) Uani 1 1 d .
H17A H 0.8101 0.8710 0.1658 0.029 Uiso 1 1 calc R
C7 C 0.3287(3) 0.7022(4) 0.15369(13) 0.0210(10) Uani 1 1 d .
C14 C 0.4697(4) 0.9619(5) 0.19766(14) 0.0266(11) Uani 1 1 d .
H19A H 0.4466 1.0213 0.2158 0.040 Uiso 1 1 calc R
H19B H 0.4915 1.0055 0.1756 0.040 Uiso 1 1 calc R
H19C H 0.5220 0.9151 0.2083 0.040 Uiso 1 1 calc R
C23 C 0.5325(4) 0.5759(5) 0.19872(14) 0.0272(12) Uani 1 1 d .
H21A H 0.5554 0.5193 0.2177 0.041 Uiso 1 1 calc R
H21B H 0.5122 0.5293 0.1770 0.041 Uiso 1 1 calc R
H21C H 0.4793 0.6230 0.2084 0.041 Uiso 1 1 calc R
C4 C 0.3740(4) 0.9305(5) 0.08716(14) 0.0266(12) Uani 1 1 d .
H22A H 0.3684 0.9283 0.1141 0.040 Uiso 1 1 calc R
H22B H 0.3135 0.9082 0.0760 0.040 Uiso 1 1 calc R
H22C H 0.3917 1.0133 0.0793 0.040 Uiso 1 1 calc R
C9 C 0.2290(3) 0.8142(5) 0.19634(13) 0.0248(11) Uani 1 1 d .
B1 B 0.5012(4) 0.7680(5) 0.14087(16) 0.0196(12) Uani 1 1 d .
C18 C 0.7724(3) 0.7243(5) 0.19661(13) 0.0236(11) Uani 1 1 d .
C3 C 0.5378(4) 0.7396(5) 0.03871(13) 0.0252(11) Uani 1 1 d .
H28A H 0.5667 0.7069 0.0173 0.030 Uiso 1 1 calc R
C5 C 0.6268(3) 0.6141(5) 0.08422(15) 0.0283(12) Uani 1 1 d .
H29A H 0.6294 0.6062 0.1111 0.042 Uiso 1 1 calc R
H29B H 0.6889 0.6382 0.0749 0.042 Uiso 1 1 calc R
H29C H 0.6086 0.5354 0.0733 0.042 Uiso 1 1 calc R
C21 C 0.6693(4) 0.9340(5) 0.12439(14) 0.0285(12) Uani 1 1 d .
H30A H 0.7305 0.9754 0.1230 0.043 Uiso 1 1 calc R
H30B H 0.6209 0.9930 0.1318 0.043 Uiso 1 1 calc R
H30C H 0.6534 0.9001 0.1002 0.043 Uiso 1 1 calc R
C2 C 0.4704(3) 0.8255(5) 0.03958(13) 0.0246(11) Uani 1 1 d .
H31A H 0.4441 0.8666 0.0189 0.029 Uiso 1 1 calc R
C12 C 0.3365(4) 0.5964(5) 0.12740(14) 0.0283(12) Uani 1 1 d .
H32A H 0.2760 0.5533 0.1261 0.042 Uiso 1 1 calc R
H32B H 0.3854 0.5398 0.1360 0.042 Uiso 1 1 calc R
H32C H 0.3533 0.6269 0.1029 0.042 Uiso 1 1 calc R
C22 C 0.8659(4) 0.7076(5) 0.21608(15) 0.0334(13) Uani 1 1 d .
H33A H 0.9105 0.7701 0.2075 0.050 Uiso 1 1 calc R
H33B H 0.8910 0.6260 0.2106 0.050 Uiso 1 1 calc R
H33C H 0.8569 0.7161 0.2427 0.050 Uiso 1 1 calc R
C13 C 0.1346(4) 0.8321(6) 0.21476(16) 0.0360(14) Uani 1 1 d .
H34A H 0.1376 0.9033 0.2312 0.054 Uiso 1 1 calc R
H34B H 0.1188 0.7588 0.2291 0.054 Uiso 1 1 calc R
H34C H 0.0863 0.8459 0.1959 0.054 Uiso 1 1 calc R

loop_
_atom_site_aniso_label
_atom_site_aniso_U_11
_atom_site_aniso_U_22
_atom_site_aniso_U_33
_atom_site_aniso_U_23
_atom_site_aniso_U_13
_atom_site_aniso_U_12
S1 0.0245(6) 0.0256(7) 0.0272(7) -0.0010(5) 0.0037(5) -0.0002(5)
Cl3 0.0345(7) 0.0242(7) 0.0444(8) -0.0078(6) 0.0019(6) -0.0051(6)
Cl2 0.0302(7) 0.0238(6) 0.0397(8) -0.0013(6) 0.0034(6) -0.0034(5)
Cl1 0.0312(7) 0.0320(7) 0.0283(7) -0.0030(6) 0.0007(5) 0.0021(6)
F1 0.0272(17) 0.065(2) 0.044(2) -0.0094(18) 0.0122(15) -0.0011(16)
F2 0.081(3) 0.046(2) 0.034(2) 0.0179(17) 0.0155(18) 0.012(2)
O1 0.028(2) 0.050(3) 0.049(3) -0.004(2) -0.0032(18) 0.0041(19)
F3 0.049(2) 0.0383(19) 0.041(2) -0.0197(16) 0.0023(16) 0.0014(16)
C24 0.035(3) 0.029(3) 0.026(3) 0.000(2) 0.001(2) 0.003(2)
O2 0.049(3) 0.033(2) 0.047(3) -0.0144(19) 0.012(2) -0.0072(19)
C25 0.022(3) 0.024(3) 0.034(3) -0.006(2) -0.003(2) 0.004(2)
O3 0.041(2) 0.046(2) 0.030(2) 0.0115(18) 0.0003(18) 0.0057(19)
N1 0.019(2) 0.018(2) 0.023(2) -0.0014(17) 0.0029(17) -0.0033(17)
N2 0.019(2) 0.019(2) 0.023(2) 0.0003(17) -0.0006(17) -0.0016(17)
C8 0.017(2) 0.032(3) 0.025(3) 0.006(2) -0.003(2) -0.002(2)
C1 0.012(2) 0.019(2) 0.024(3) 0.001(2) -0.0010(19) -0.0012(19)
C19 0.029(3) 0.026(3) 0.019(3) 0.003(2) 0.001(2) 0.009(2)
C6 0.017(2) 0.021(2) 0.019(2) 0.001(2) -0.0010(19) 0.0020(19)
C11 0.022(3) 0.023(3) 0.018(2) 0.002(2) -0.002(2) 0.003(2)
C16 0.021(2) 0.024(3) 0.017(2) -0.003(2) 0.002(2) 0.002(2)
C20 0.023(3) 0.022(2) 0.016(2) -0.001(2) 0.001(2) 0.002(2)
C15 0.019(2) 0.024(3) 0.016(2) -0.006(2) 0.0024(19) 0.001(2)
C10 0.032(3) 0.026(3) 0.020(3) -0.001(2) 0.002(2) 0.008(2)
C17 0.015(2) 0.032(3) 0.027(3) -0.001(2) 0.003(2) -0.003(2)
C7 0.021(2) 0.025(3) 0.017(2) 0.002(2) -0.002(2) -0.002(2)
C14 0.031(3) 0.022(3) 0.027(3) -0.005(2) -0.001(2) 0.001(2)
C23 0.028(3) 0.027(3) 0.026(3) 0.008(2) -0.001(2) 0.001(2)
C4 0.028(3) 0.024(3) 0.028(3) 0.002(2) 0.000(2) 0.006(2)
C9 0.021(3) 0.033(3) 0.020(3) 0.008(2) 0.004(2) 0.007(2)
B1 0.020(3) 0.014(3) 0.024(3) -0.002(2) -0.003(2) 0.001(2)
C18 0.019(2) 0.030(3) 0.022(3) -0.006(2) -0.003(2) 0.006(2)
C3 0.029(3) 0.030(3) 0.017(3) -0.005(2) 0.001(2) -0.004(2)
C5 0.020(3) 0.030(3) 0.035(3) -0.002(2) 0.004(2) 0.007(2)
C21 0.028(3) 0.028(3) 0.030(3) 0.006(2) 0.000(2) -0.005(2)
C2 0.025(3) 0.029(3) 0.019(3) 0.003(2) -0.002(2) -0.004(2)
C12 0.023(3) 0.031(3) 0.030(3) -0.001(2) 0.000(2) -0.007(2)
C22 0.020(3) 0.046(3) 0.034(3) -0.004(3) -0.002(2) 0.009(2)
C13 0.025(3) 0.050(4) 0.034(3) 0.008(3) 0.009(2) 0.010(3)

loop_
_atom_type_symbol
_atom_type_description
_atom_type_scat_dispersion_real
_atom_type_scat_dispersion_imag
_atom_type_scat_source
C C 0.0033 0.0016 'International Tables Vol C Tables 4.2.6.8 and 6.1.1.4'
H H 0.0000 0.0000 'International Tables Vol C Tables 4.2.6.8 and 6.1.1.4'
B B 0.0013 0.0007 'International Tables Vol C Tables 4.2.6.8 and 6.1.1.4'
N N 0.0061 0.0033 'International Tables Vol C Tables 4.2.6.8 and 6.1.1.4'
O O 0.0106 0.0060 'International Tables Vol C Tables 4.2.6.8 and 6.1.1.4'
F F 0.0171 0.0103 'International Tables Vol C Tables 4.2.6.8 and 6.1.1.4'
S S 0.1246 0.1234 'International Tables Vol C Tables 4.2.6.8 and 6.1.1.4'
Cl Cl 0.1484 0.1585 'International Tables Vol C Tables 4.2.6.8 and 6.1.1.4'

loop_
_geom_angle_atom_site_label_1
_geom_angle_atom_site_label_2
_geom_angle_atom_site_label_3
_geom_angle
O1 S1 O2 115.9(3)
O1 S1 O3 114.4(3)
O2 S1 O3 114.7(3)
O1 S1 C24 103.8(2)
O2 S1 C24 103.5(2)
O3 S1 C24 102.1(2)
F1 C24 F3 107.8(4)
F1 C24 F2 106.3(5)
F3 C24 F2 107.3(4)
F1 C24 S1 111.3(4)
F3 C24 S1 112.2(4)
F2 C24 S1 111.7(4)
Cl2 C25 Cl1 111.6(3)
Cl2 C25 Cl3 111.1(3)
Cl1 C25 Cl3 109.7(3)
Cl2 C25 H24A 108.1
Cl1 C25 H24A 108.1
Cl3 C25 H24A 108.1
C1 N1 C3 109.8(4)
C1 N1 C5 127.0(4)
C3 N1 C5 123.1(4)
C2 N2 C1 110.0(4)
C2 N2 C4 123.3(4)
C1 N2 C4 126.7(4)
C9 C8 C7 121.5(5)
C9 C8 H6A 119.3
C7 C8 H6A 119.3
N1 C1 N2 105.3(4)
N1 C1 B1 127.5(4)
N2 C1 B1 127.1(4)
C18 C19 C20 121.8(5)
C18 C19 H8A 119.1
C20 C19 H8A 119.1
C7 C6 C11 118.1(4)
C7 C6 B1 121.7(4)
C11 C6 B1 120.2(4)
C10 C11 C6 119.9(4)
C10 C11 C14 118.6(4)
C6 C11 C14 121.4(4)
C17 C16 C15 120.1(4)
C17 C16 C21 116.5(4)
C15 C16 C21 123.4(4)
C19 C20 C15 120.0(4)
C19 C20 C23 118.1(4)
C15 C20 C23 121.9(4)
C16 C15 C20 118.2(4)
C16 C15 B1 121.6(4)
C20 C15 B1 120.3(4)
C9 C10 C11 122.2(5)
C9 C10 H16A 118.9
C11 C10 H16A 118.9
C18 C17 C16 121.3(5)
C18 C17 H17A 119.3
C16 C17 H17A 119.3
C8 C7 C6 120.0(4)
C8 C7 C12 117.5(4)
C6 C7 C12 122.5(4)
C11 C14 H19A 109.5
C11 C14 H19B 109.5
H19A C14 H19B 109.5
C11 C14 H19C 109.5
H19A C14 H19C 109.5
H19B C14 H19C 109.5
C20 C23 H21A 109.5
C20 C23 H21B 109.5
H21A C23 H21B 109.5
C20 C23 H21C 109.5
H21A C23 H21C 109.5
H21B C23 H21C 109.5
N2 C4 H22A 109.5
N2 C4 H22B 109.5
H22A C4 H22B 109.5
N2 C4 H22C 109.5
H22A C4 H22C 109.5
H22B C4 H22C 109.5
C10 C9 C8 118.2(4)
C10 C9 C13 121.3(5)
C8 C9 C13 120.5(5)
C15 B1 C6 124.1(4)
C15 B1 C1 117.9(4)
C6 B1 C1 118.1(4)
C19 C18 C17 118.5(4)
C19 C18 C22 120.4(5)
C17 C18 C22 121.1(5)
C2 C3 N1 107.4(4)
C2 C3 H28A 126.3
N1 C3 H28A 126.3
N1 C5 H29A 109.5
N1 C5 H29B 109.5
H29A C5 H29B 109.5
N1 C5 H29C 109.5
H29A C5 H29C 109.5
H29B C5 H29C 109.5
C16 C21 H30A 109.5
C16 C21 H30B 109.5
H30A C21 H30B 109.5
C16 C21 H30C 109.5
H30A C21 H30C 109.5
H30B C21 H30C 109.5
C3 C2 N2 107.5(4)
C3 C2 H31A 126.3
N2 C2 H31A 126.3
C7 C12 H32A 109.5
C7 C12 H32B 109.5
H32A C12 H32B 109.5
C7 C12 H32C 109.5
H32A C12 H32C 109.5
H32B C12 H32C 109.5
C18 C22 H33A 109.5
C18 C22 H33B 109.5
H33A C22 H33B 109.5
C18 C22 H33C 109.5
H33A C22 H33C 109.5
H33B C22 H33C 109.5
C9 C13 H34A 109.5
C9 C13 H34B 109.5
H34A C13 H34B 109.5
C9 C13 H34C 109.5
H34A C13 H34C 109.5
H34B C13 H34C 109.5

loop_
_geom_bond_atom_site_label_1
_geom_bond_atom_site_label_2
_geom_bond_distance
S1 O1 1.432(4)
S1 O2 1.435(4)
S1 O3 1.445(4)
S1 C24 1.820(5)
Cl3 C25 1.767(5)
Cl2 C25 1.752(5)
Cl1 C25 1.756(5)
F1 C24 1.324(6)
F2 C24 1.330(6)
F3 C24 1.326(6)
C25 H24A 1.0000
N1 C1 1.349(6)
N1 C3 1.362(6)
N1 C5 1.469(6)
N2 C2 1.351(6)
N2 C1 1.360(6)
N2 C4 1.470(6)
C8 C9 1.385(7)
C8 C7 1.397(7)
C8 H6A 0.9500
C1 B1 1.579(7)
C19 C18 1.380(7)
C19 C20 1.380(7)
C19 H8A 0.9500
C6 C7 1.408(7)
C6 C11 1.413(7)
C6 B1 1.562(7)
C11 C10 1.385(7)
C11 C14 1.507(7)
C16 C17 1.394(7)
C16 C15 1.402(7)
C16 C21 1.519(7)
C20 C15 1.413(7)
C20 C23 1.511(7)
C15 B1 1.560(7)
C10 C9 1.379(7)
C10 H16A 0.9500
C17 C18 1.381(7)
C17 H17A 0.9500
C7 C12 1.502(7)
C14 H19A 0.9800
C14 H19B 0.9800
C14 H19C 0.9800
C23 H21A 0.9800
C23 H21B 0.9800
C23 H21C 0.9800
C4 H22A 0.9800
C4 H22B 0.9800
C4 H22C 0.9800
C9 C13 1.510(7)
C18 C22 1.515(7)
C3 C2 1.340(7)
C3 H28A 0.9500
C5 H29A 0.9800
C5 H29B 0.9800
C5 H29C 0.9800
C21 H30A 0.9800
C21 H30B 0.9800
C21 H30C 0.9800
C2 H31A 0.9500
C12 H32A 0.9800
C12 H32B 0.9800
C12 H32C 0.9800
C22 H33A 0.9800
C22 H33B 0.9800
C22 H33C 0.9800
C13 H34A 0.9800
C13 H34B 0.9800
C13 H34C 0.9800

loop_
_cod_related_entry_id
_cod_related_entry_database
_cod_related_entry_code
1 ChemSpider 30659747
